data_4020265
loop_
_publ_author_name
'Yutaka Ikeuchi'
'Takeo Taguchi'
'Yuji Hanzawa'

_journal_name_full 'Journal of Organic Chemistry'
_journal_page_first 4354
_journal_page_last 4359
_journal_paper_doi 10.1021/jo0502293
_journal_volume 70
_journal_year 2005
_chemical_formula_moiety 'C22 H24 F2'
_chemical_formula_sum 'C22 H24 F2'
_chemical_formula_weight 326.41
_space_group_IT_number 14
_symmetry_cell_setting monoclinic
_symmetry_space_group_name_Hall '-P 2ybc'
_symmetry_space_group_name_H-M 'P 1 21/c 1'
_cell_angle_alpha 90.00
_cell_angle_beta 127.363(8)
_cell_angle_gamma 90.00
_cell_formula_units_Z 4
_cell_length_a 9.4650(13)
_cell_length_b 14.9300(16)
_cell_length_c 15.2540(17)
_cell_measurement_temperature 100(2)
_cell_volume 1713.3(4)
_diffrn_ambient_temperature 100(2)
_exptl_crystal_density_diffrn 1.265
_cod_original_sg_symbol_H-M 'P 21/c'
_cod_database_code 4020265

loop_
_symmetry_equiv_pos_as_xyz
'x, y, z'
'-x, y+1/2, -z+1/2'
'-x, -y, -z'
'x, -y-1/2, z-1/2'

loop_
_atom_site_label
_atom_site_type_symbol
_atom_site_fract_x
_atom_site_fract_y
_atom_site_fract_z
_atom_site_U_iso_or_equiv
_atom_site_adp_type
_atom_site_occupancy
_atom_site_symmetry_multiplicity
_atom_site_calc_flag
_atom_site_refinement_flags
_atom_site_disorder_assembly
_atom_site_disorder_group
C1 C 0.1502(5) 0.2822(2) 0.5550(3) 0.0578(9) Uani 1 1 d . . .
C2 C 0.2526(4) 0.36966(19) 0.5813(2) 0.0460(7) Uani 1 1 d . . .
C3 C 0.3920(4) 0.38722(19) 0.6909(2) 0.0444(7) Uani 1 1 d . . .
H3 H 0.4214 0.3453 0.7466 0.053 Uiso 1 1 calc R B .
C4 C 0.4874(4) 0.46536(19) 0.7188(2) 0.0462(7) Uani 1 1 d . . .
C5 C 0.4529(4) 0.5282(2) 0.6434(2) 0.0484(7) Uani 1 1 d . . .
H5 H 0.5207 0.5818 0.6650 0.058 Uiso 1 1 calc R B .
C6 C 0.3152(4) 0.5108(2) 0.5343(3) 0.0501(7) Uani 1 1 d . . .
H6 H 0.2887 0.5535 0.4801 0.060 Uiso 1 1 calc R . .
C7 C 0.2128(4) 0.4323(2) 0.5002(2) 0.0498(7) Uani 1 1 d . . .
C8 C 0.0639(5) 0.4160(2) 0.3787(3) 0.0726(11) Uani 1 1 d . B .
H8 H 0.1424 0.3982 0.3584 0.087 Uiso 1 1 calc R A 1
C9 C -0.0187(9) 0.4867(4) 0.3046(5) 0.046(2) Uani 0.512(11) 1 d P B 1
H9A H 0.0709 0.5341 0.3281 0.055 Uiso 0.512(11) 1 calc PR B 1
H9B H -0.1106 0.5118 0.3094 0.055 Uiso 0.512(11) 1 calc PR B 1
C10 C -0.1088(4) 0.46348(19) 0.1805(2) 0.0511(8) Uani 1 1 d . . .
C11 C -0.2014(4) 0.37141(19) 0.1523(2) 0.0450(7) Uani 1 1 d . B .
C12 C -0.3288(3) 0.34929(18) 0.0411(2) 0.0438(7) Uani 1 1 d . . .
H12 H -0.3568 0.3904 -0.0149 0.053 Uiso 1 1 calc R B .
C13 C -0.4130(4) 0.26805(19) 0.0134(2) 0.0445(7) Uani 1 1 d . B .
C14 C -0.3778(4) 0.20576(19) 0.0907(2) 0.0461(7) Uani 1 1 d . . .
H14 H -0.4378 0.1498 0.0694 0.055 Uiso 1 1 calc R B .
C15 C -0.2521(4) 0.22750(19) 0.2001(2) 0.0484(7) Uani 1 1 d . B .
H15 H -0.2257 0.1852 0.2547 0.058 Uiso 1 1 calc R . .
C16 C -0.1612(4) 0.31002(19) 0.2343(2) 0.0462(7) Uani 1 1 d . . .
C17 C -0.0242(5) 0.3297(2) 0.3549(3) 0.0595(9) Uani 1 1 d . B .
H17 H 0.0735 0.2910 0.3684 0.071 Uiso 1 1 calc R C 3
C18 C -0.0415(8) 0.2895(4) 0.4317(4) 0.0475(18) Uani 0.536(9) 1 d P B 3
H18A H -0.0923 0.2287 0.4057 0.057 Uiso 0.536(9) 1 calc PR B 3
H18B H -0.1250 0.3252 0.4364 0.057 Uiso 0.536(9) 1 calc PR B 3
C19 C 0.2713(6) 0.2024(2) 0.5972(4) 0.0896(15) Uani 1 1 d . B .
H19A H 0.3561 0.2054 0.6778 0.134 Uiso 1 1 calc R . .
H19B H 0.3362 0.2023 0.5659 0.134 Uiso 1 1 calc R . .
H19C H 0.2008 0.1475 0.5755 0.134 Uiso 1 1 calc R . .
C20 C 0.0586(4) 0.2831(2) 0.6092(3) 0.0689(10) Uani 1 1 d . B .
H20A H -0.0199 0.2310 0.5844 0.103 Uiso 1 1 calc R . .
H20B H -0.0117 0.3381 0.5885 0.103 Uiso 1 1 calc R . .
H20C H 0.1482 0.2809 0.6895 0.103 Uiso 1 1 calc R . .
C21 C -0.2479(5) 0.5370(2) 0.1370(3) 0.0671(10) Uani 1 1 d . B .
H21A H -0.1885 0.5951 0.1652 0.101 Uiso 1 1 calc R . .
H21B H -0.3208 0.5258 0.1616 0.101 Uiso 1 1 calc R . .
H21C H -0.3238 0.5374 0.0562 0.101 Uiso 1 1 calc R . .
C22 C -0.0185(5) 0.4746(2) 0.1263(4) 0.0792(13) Uani 1 1 d . B .
H22A H -0.1064 0.4672 0.0463 0.119 Uiso 1 1 calc R . .
H22B H 0.0748 0.4292 0.1551 0.119 Uiso 1 1 calc R . .
H22C H 0.0344 0.5344 0.1424 0.119 Uiso 1 1 calc R . .
C23 C 0.0692(9) 0.4637(4) 0.2978(5) 0.043(2) Uani 0.488(11) 1 d P B 2
H23A H 0.1617 0.4363 0.2950 0.051 Uiso 0.488(11) 1 calc PR B 2
H23B H 0.1046 0.5265 0.3223 0.051 Uiso 0.488(11) 1 calc PR B 2
C24 C 0.0648(8) 0.2536(4) 0.4339(5) 0.0402(18) Uani 0.464(9) 1 d P B 4
H24A H 0.1583 0.2288 0.4304 0.048 Uiso 0.464(9) 1 calc PR B 4
H24B H -0.0235 0.2058 0.4116 0.048 Uiso 0.464(9) 1 calc PR B 4
F25 F 0.6237(2) 0.47996(13) 0.82796(14) 0.0623(6) Uani 1 1 d . . .
F26 F -0.5373(2) 0.24841(11) -0.09532(13) 0.0549(5) Uani 1 1 d . . .

loop_
_atom_site_aniso_label
_atom_site_aniso_U_11
_atom_site_aniso_U_22
_atom_site_aniso_U_33
_atom_site_aniso_U_23
_atom_site_aniso_U_13
_atom_site_aniso_U_12
C1 0.073(2) 0.0474(16) 0.0458(18) -0.0039(13) 0.0326(17) -0.0206(15)
C2 0.0512(16) 0.0409(14) 0.0437(16) -0.0028(12) 0.0276(14) -0.0069(12)
C3 0.0467(15) 0.0408(15) 0.0481(17) 0.0001(11) 0.0299(14) 0.0012(11)
C4 0.0381(14) 0.0526(16) 0.0388(16) -0.0030(12) 0.0187(13) -0.0033(12)
C5 0.0427(15) 0.0462(16) 0.0493(18) 0.0008(12) 0.0244(14) -0.0046(12)
C6 0.0482(16) 0.0449(15) 0.0499(18) 0.0035(13) 0.0260(15) -0.0051(13)
C7 0.0511(17) 0.0448(15) 0.0445(17) 0.0009(12) 0.0242(14) -0.0092(13)
C8 0.086(2) 0.067(2) 0.0462(19) 0.0018(15) 0.0306(18) -0.0392(19)
C9 0.047(4) 0.040(3) 0.055(4) 0.002(2) 0.033(3) 0.006(2)
C10 0.0578(17) 0.0406(15) 0.0402(16) 0.0034(12) 0.0221(14) -0.0022(13)
C11 0.0412(14) 0.0395(14) 0.0467(17) 0.0041(11) 0.0228(13) 0.0043(12)
C12 0.0406(14) 0.0426(14) 0.0433(16) 0.0022(11) 0.0228(13) 0.0051(12)
C13 0.0347(13) 0.0508(16) 0.0406(16) -0.0067(12) 0.0190(12) -0.0002(11)
C14 0.0431(15) 0.0413(15) 0.0503(17) -0.0028(12) 0.0265(14) -0.0028(11)
C15 0.0464(15) 0.0411(15) 0.0474(17) 0.0017(12) 0.0231(14) -0.0024(12)
C16 0.0441(15) 0.0422(15) 0.0454(17) 0.0024(12) 0.0235(14) -0.0012(12)
C17 0.0618(19) 0.0405(16) 0.0476(19) 0.0033(13) 0.0183(16) -0.0094(14)
C18 0.049(3) 0.046(3) 0.043(3) -0.002(2) 0.025(3) -0.005(2)
C19 0.127(4) 0.0420(19) 0.176(5) -0.016(2) 0.132(4) -0.014(2)
C20 0.0555(19) 0.0502(18) 0.106(3) -0.0019(18) 0.052(2) -0.0054(15)
C21 0.084(3) 0.0418(17) 0.106(3) -0.0025(16) 0.073(3) 0.0018(16)
C22 0.068(2) 0.0469(18) 0.146(4) -0.021(2) 0.077(3) -0.0125(16)
C23 0.045(4) 0.035(3) 0.047(4) 0.000(2) 0.027(3) -0.005(2)
C24 0.041(3) 0.038(3) 0.045(4) 0.006(2) 0.028(3) 0.000(3)
F25 0.0554(11) 0.0697(12) 0.0447(11) -0.0015(8) 0.0214(9) -0.0171(9)
F26 0.0531(10) 0.0570(11) 0.0454(11) -0.0058(8) 0.0251(9) -0.0066(8)

loop_
_geom_bond_atom_site_label_1
_geom_bond_atom_site_label_2
_geom_bond_distance
_geom_bond_site_symmetry_2
_geom_bond_publ_flag
C1 C19 1.500(5) . ?
C1 C20 1.519(5) . ?
C1 C2 1.527(4) . ?
C1 C24 1.560(7) . ?
C1 C18 1.643(6) . ?
C2 C3 1.389(4) . ?
C2 C7 1.407(4) . ?
C3 C4 1.375(4) . ?
C3 H3 0.9500 . ?
C4 C5 1.362(4) . ?
C4 F25 1.370(3) . ?
C5 C6 1.380(4) . ?
C5 H5 0.9500 . ?
C6 C7 1.403(4) . ?
C6 H6 0.9500 . ?
C7 C8 1.520(4) . ?
C8 C9 1.388(7) . ?
C8 C23 1.452(7) . ?
C8 C17 1.456(4) . ?
C8 H8 1.0000 . ?
C9 C10 1.572(7) . ?
C9 H9A 0.9900 . ?
C9 H9B 0.9900 . ?
C10 C22 1.517(5) . ?
C10 C21 1.522(5) . ?
C10 C23 1.543(6) . ?
C10 C11 1.544(4) . ?
C11 C12 1.399(4) . ?
C11 C16 1.405(4) . ?
C12 C13 1.370(4) . ?
C12 H12 0.9500 . ?
C13 F26 1.361(3) . ?
C13 C14 1.374(4) . ?
C14 C15 1.377(4) . ?
C14 H14 0.9500 . ?
C15 C16 1.409(4) . ?
C15 H15 0.9500 . ?
C16 C17 1.502(4) . ?
C17 C18 1.413(7) . ?
C17 C24 1.490(6) . ?
C17 H17 1.0000 . ?
C18 H18A 0.9900 . ?
C18 H18B 0.9900 . ?
C19 H19A 0.9800 . ?
C19 H19B 0.9800 . ?
C19 H19C 0.9800 . ?
C20 H20A 0.9800 . ?
C20 H20B 0.9800 . ?
C20 H20C 0.9800 . ?
C21 H21A 0.9800 . ?
C21 H21B 0.9800 . ?
C21 H21C 0.9800 . ?
C22 H22A 0.9800 . ?
C22 H22B 0.9800 . ?
C22 H22C 0.9800 . ?
C23 H23A 0.9900 . ?
C23 H23B 0.9900 . ?
C24 H24A 0.9900 . ?
C24 H24B 0.9900 . ?
